data_7101318
loop_
_publ_author_name
'Jonathan Steed'
'Kirsty Anderson'
'Nigel Clarke'
'Judith A. Elder'
'Joseph T. Lenthall'
'Claire E. Stanley'

_publ_section_title
;
Anion Binding Inhibition of the Formation of a Helical
Organogel
;
_journal_issue 30
_journal_name_full 'Chemical Communications'
_journal_paper_doi 10.1039/b606373j
_journal_year 2006
_chemical_absolute_configuration syn
_chemical_formula_moiety 'C33 H45 N7 O3'
_chemical_formula_sum 'C33 H45 N7 O3'
_chemical_formula_weight 587.76
_chemical_name_systematic
;
?
;
_space_group_IT_number 19
_space_group_name_Hall 'P 2ac 2ab'
_space_group_name_H-M_alt 'P 21 21 21'
_symmetry_cell_setting orthorhombic
_symmetry_space_group_name_Hall 'P 2ac 2ab'
_symmetry_space_group_name_H-M 'P 21 21 21'
_atom_sites_solution_hydrogens geom
_atom_sites_solution_primary direct
_atom_sites_solution_secondary difmap
_audit_creation_method SHELXL-97
_cell_angle_alpha 90.00
_cell_angle_beta 90.00
_cell_angle_gamma 90.00
_cell_formula_units_Z 4
_cell_length_a 12.5899(16)
_cell_length_b 13.1834(17)
_cell_length_c 20.085(2)
_cell_measurement_temperature 120(2)
_cell_volume 3333.7(7)
_computing_cell_refinement SMART
_computing_data_collection SMART
_computing_data_reduction SAINT
_computing_molecular_graphics X-Seed
_computing_publication_material X-Seed
_computing_structure_refinement 'SHELXL-97 (Sheldrick, 1997)'
_computing_structure_solution 'SHELXS-97 (Sheldrick, 1990)'
_diffrn_ambient_temperature 120(2)
_diffrn_measured_fraction_theta_full 0.999
_diffrn_measured_fraction_theta_max 0.999
_diffrn_measurement_device_type 'Smart 1k'
_diffrn_radiation_monochromator graphite
_diffrn_radiation_source 'fine-focus sealed tube'
_diffrn_radiation_type MoK\a
_diffrn_radiation_wavelength 0.71073
_diffrn_reflns_av_R_equivalents 0.0402
_diffrn_reflns_av_sigmaI/netI 0.0364
_diffrn_reflns_limit_h_max 14
_diffrn_reflns_limit_h_min -13
_diffrn_reflns_limit_k_max 14
_diffrn_reflns_limit_k_min -14
_diffrn_reflns_limit_l_max 14
_diffrn_reflns_limit_l_min -22
_diffrn_reflns_number 17563
_diffrn_reflns_theta_full 23.31
_diffrn_reflns_theta_max 23.31
_diffrn_reflns_theta_min 1.85
_exptl_absorpt_coefficient_mu 0.077
_exptl_absorpt_correction_T_max 0.9923
_exptl_absorpt_correction_T_min 0.9772
_exptl_absorpt_correction_type multi-scan
_exptl_crystal_colour colourless
_exptl_crystal_density_diffrn 1.171
_exptl_crystal_density_method 'not measured'
_exptl_crystal_description block
_exptl_crystal_F_000 1264
_exptl_crystal_size_max 0.30
_exptl_crystal_size_mid 0.20
_exptl_crystal_size_min 0.10
_refine_diff_density_max 0.160
_refine_diff_density_min -0.141
_refine_diff_density_rms 0.025
_refine_ls_abs_structure_details 'Flack H D (1983), Acta Cryst. A39, 876-881'
_refine_ls_abs_structure_Flack -0.9(9)
_refine_ls_extinction_coef 0.0043(4)
_refine_ls_extinction_expression Fc^*^=kFc[1+0.001xFc^2^\l^3^/sin(2\q)]^-1/4^
_refine_ls_extinction_method SHELXL
_refine_ls_goodness_of_fit_ref 1.037
_refine_ls_hydrogen_treatment mixed
_refine_ls_matrix_type full
_refine_ls_number_parameters 416
_refine_ls_number_reflns 4815
_refine_ls_number_restraints 0
_refine_ls_restrained_S_all 1.037
_refine_ls_R_factor_all 0.0366
_refine_ls_R_factor_gt 0.0299
_refine_ls_shift/su_max 0.000
_refine_ls_shift/su_mean 0.000
_refine_ls_structure_factor_coef Fsqd
_refine_ls_weighting_details 'calc w=1/[\s^2^(Fo^2^)+(0.0289P)^2^+0.1057P] where P=(Fo^2^+2Fc^2^)/3'
_refine_ls_weighting_scheme calc
_refine_ls_wR_factor_gt 0.0602
_refine_ls_wR_factor_ref 0.0625
_reflns_number_gt 4350
_reflns_number_total 4815
_reflns_threshold_expression >2sigma(I)
_cod_data_source_file b606373j.txt
_cod_depositor_comments
;
The following automatic conversions were performed:
'_symmetry_cell_setting' value 'Orthorhombic' changed to 'orthorhombic'
according to '/home/saulius/struct/CIF-dictionaries/cif_core.dic'
dictionary named 'cif_core.dic' version 2.4.1 from
2010-06-29.

'_exptl_absorpt_correction_type' value 'multiscan' changed to
'multi-scan' according to
'/home/saulius/struct/CIF-dictionaries/cif_core.dic' dictionary named
'cif_core.dic' version 2.4.1 from 2010-06-29.

Automatic conversion script
Id: cif_fix_enum 1527 2010-12-29 10:47:43Z saulius 
;
_cod_original_sg_symbol_H-M P212121
_cod_database_code 7101318

loop_
_symmetry_equiv_pos_as_xyz
'x, y, z'
'-x+1/2, -y, z+1/2'
'x+1/2, -y+1/2, -z'
'-x, y+1/2, -z+1/2'

loop_
_atom_site_label
_atom_site_type_symbol
_atom_site_fract_x
_atom_site_fract_y
_atom_site_fract_z
_atom_site_U_iso_or_equiv
_atom_site_adp_type
_atom_site_occupancy
_atom_site_symmetry_multiplicity
_atom_site_calc_flag
_atom_site_refinement_flags
O1 O 0.70708(9) 0.32886(8) 0.37824(6) 0.0288(3) Uani 1 1 d .
O2 O 0.71321(10) -0.01939(8) 0.36685(6) 0.0348(3) Uani 1 1 d .
O3 O 0.34668(9) 0.15066(8) 0.20492(6) 0.0264(3) Uani 1 1 d .
N1 N 0.71423(12) 0.18496(11) 0.31662(7) 0.0261(4) Uani 1 1 d .
H1N H 0.7096(14) 0.1222(14) 0.3175(8) 0.032(5) Uiso 1 1 d .
N2 N 0.70128(13) 0.17531(12) 0.42941(7) 0.0294(4) Uani 1 1 d .
H2N H 0.6941(15) 0.1101(16) 0.4245(9) 0.042(6) Uiso 1 1 d .
N3 N 0.74023(12) -0.13605(11) 0.28473(8) 0.0296(4) Uani 1 1 d .
H3N H 0.7277(14) -0.1943(14) 0.2707(9) 0.029(5) Uiso 1 1 d .
N4 N 0.62084(13) -0.16692(12) 0.36801(8) 0.0343(4) Uani 1 1 d .
H4N H 0.6117(16) -0.2213(15) 0.3511(9) 0.034(6) Uiso 1 1 d .
N5 N 0.40611(12) -0.00846(12) 0.18382(8) 0.0275(4) Uani 1 1 d .
H5N H 0.3909(14) -0.0624(14) 0.1679(9) 0.024(5) Uiso 1 1 d .
N6 N 0.24079(12) 0.03872(11) 0.14978(7) 0.0295(4) Uani 1 1 d .
H6N H 0.2331(14) -0.0249(14) 0.1365(9) 0.034(5) Uiso 1 1 d .
N7 N 0.69169(11) 0.06306(10) 0.20453(7) 0.0242(3) Uani 1 1 d .
C1 C 0.75072(14) 0.15812(12) 0.20056(8) 0.0280(4) Uani 1 1 d .
H1A H 0.7421 0.1877 0.1556 0.034 Uiso 1 1 calc R
H1B H 0.8272 0.1446 0.2077 0.034 Uiso 1 1 calc R
C2 C 0.71173(15) 0.23336(12) 0.25243(8) 0.0282(4) Uani 1 1 d .
H2A H 0.7579 0.2941 0.2527 0.034 Uiso 1 1 calc R
H2B H 0.6384 0.2550 0.2418 0.034 Uiso 1 1 calc R
C3 C 0.70773(13) 0.23456(12) 0.37486(9) 0.0230(4) Uani 1 1 d .
C4 C 0.67429(14) 0.21468(12) 0.49503(8) 0.0276(4) Uani 1 1 d .
H4 H 0.6404 0.2826 0.4888 0.033 Uiso 1 1 calc R
C5 C 0.59258(16) 0.14508(14) 0.52742(9) 0.0362(5) Uani 1 1 d .
H5A H 0.6219 0.0764 0.5310 0.054 Uiso 1 1 calc R
H5B H 0.5281 0.1435 0.5001 0.054 Uiso 1 1 calc R
H5C H 0.5752 0.1706 0.5719 0.054 Uiso 1 1 calc R
C6 C 0.76984(14) 0.22853(12) 0.53997(8) 0.0254(4) Uani 1 1 d .
C7 C 0.85986(14) 0.16951(14) 0.53469(9) 0.0307(5) Uani 1 1 d .
H7 H 0.8650 0.1212 0.4997 0.037 Uiso 1 1 calc R
C8 C 0.94308(15) 0.17934(16) 0.57955(10) 0.0390(5) Uani 1 1 d .
H8 H 1.0047 0.1383 0.5751 0.047 Uiso 1 1 calc R
C9 C 0.93604(16) 0.24867(16) 0.63045(11) 0.0430(5) Uani 1 1 d .
H9 H 0.9927 0.2554 0.6614 0.052 Uiso 1 1 calc R
C10 C 0.84677(17) 0.30850(15) 0.63667(10) 0.0407(5) Uani 1 1 d .
H10 H 0.8418 0.3564 0.6718 0.049 Uiso 1 1 calc R
C11 C 0.76438(16) 0.29855(13) 0.59153(9) 0.0333(5) Uani 1 1 d .
H11 H 0.7032 0.3402 0.5959 0.040 Uiso 1 1 calc R
C12 C 0.75511(15) -0.02530(13) 0.18514(9) 0.0296(4) Uani 1 1 d .
H12A H 0.8089 -0.0041 0.1520 0.035 Uiso 1 1 calc R
H12B H 0.7082 -0.0760 0.1637 0.035 Uiso 1 1 calc R
C13 C 0.81092(14) -0.07432(13) 0.24403(9) 0.0296(4) Uani 1 1 d .
H13A H 0.8696 -0.1174 0.2273 0.036 Uiso 1 1 calc R
H13B H 0.8425 -0.0205 0.2722 0.036 Uiso 1 1 calc R
C14 C 0.69261(15) -0.10260(13) 0.34077(9) 0.0281(4) Uani 1 1 d .
C15 C 0.55033(16) -0.13718(13) 0.42244(9) 0.0334(5) Uani 1 1 d .
H15 H 0.5944 -0.0995 0.4557 0.040 Uiso 1 1 calc R
C16 C 0.46532(18) -0.06459(15) 0.39769(10) 0.0469(6) Uani 1 1 d .
H16A H 0.4189 -0.0998 0.3661 0.070 Uiso 1 1 calc R
H16B H 0.4991 -0.0067 0.3755 0.070 Uiso 1 1 calc R
H16C H 0.4231 -0.0404 0.4355 0.070 Uiso 1 1 calc R
C17 C 0.50818(17) -0.23185(13) 0.45700(9) 0.0325(5) Uani 1 1 d .
C18 C 0.40292(17) -0.24069(14) 0.47651(9) 0.0397(5) Uani 1 1 d .
H18 H 0.3541 -0.1884 0.4654 0.048 Uiso 1 1 calc R
C19 C 0.36777(18) -0.32441(15) 0.51193(10) 0.0458(5) Uani 1 1 d .
H19 H 0.2956 -0.3285 0.5255 0.055 Uiso 1 1 calc R
C20 C 0.43660(19) -0.40111(16) 0.52740(10) 0.0460(6) Uani 1 1 d .
H20 H 0.4127 -0.4576 0.5527 0.055 Uiso 1 1 calc R
C21 C 0.54065(19) -0.39640(15) 0.50627(10) 0.0470(6) Uani 1 1 d .
H21 H 0.5879 -0.4508 0.5154 0.056 Uiso 1 1 calc R
C22 C 0.57603(17) -0.31163(14) 0.47160(9) 0.0402(5) Uani 1 1 d .
H22 H 0.6481 -0.3083 0.4577 0.048 Uiso 1 1 calc R
C23 C 0.58683(13) 0.06637(13) 0.17281(9) 0.0272(4) Uani 1 1 d .
H23A H 0.5909 0.0369 0.1275 0.033 Uiso 1 1 calc R
H23B H 0.5626 0.1376 0.1689 0.033 Uiso 1 1 calc R
C24 C 0.50903(13) 0.00636(12) 0.21487(9) 0.0251(4) Uani 1 1 d .
H24A H 0.5404 -0.0608 0.2248 0.030 Uiso 1 1 calc R
H24B H 0.4987 0.0421 0.2578 0.030 Uiso 1 1 calc R
C25 C 0.33211(13) 0.06460(12) 0.18084(8) 0.0229(4) Uani 1 1 d .
C26 C 0.14668(14) 0.10272(13) 0.15099(9) 0.0285(4) Uani 1 1 d .
H26 H 0.1664 0.1718 0.1346 0.034 Uiso 1 1 calc R
C27 C 0.06520(15) 0.05689(15) 0.10328(9) 0.0386(5) Uani 1 1 d .
H27A H 0.0441 -0.0104 0.1193 0.058 Uiso 1 1 calc R
H27B H 0.0966 0.0507 0.0588 0.058 Uiso 1 1 calc R
H27C H 0.0026 0.1009 0.1011 0.058 Uiso 1 1 calc R
C28 C 0.09783(14) 0.11285(14) 0.21954(9) 0.0295(4) Uani 1 1 d .
C29 C 0.04112(14) 0.20001(15) 0.23589(10) 0.0372(5) Uani 1 1 d .
H29 H 0.0373 0.2546 0.2051 0.045 Uiso 1 1 calc R
C30 C -0.01002(16) 0.20746(18) 0.29719(12) 0.0496(6) Uani 1 1 d .
H30 H -0.0482 0.2672 0.3084 0.060 Uiso 1 1 calc R
C31 C -0.00504(18) 0.1279(2) 0.34161(11) 0.0586(7) Uani 1 1 d .
H31 H -0.0409 0.1325 0.3831 0.070 Uiso 1 1 calc R
C32 C 0.05155(18) 0.04182(19) 0.32616(11) 0.0532(6) Uani 1 1 d .
H32 H 0.0551 -0.0127 0.3570 0.064 Uiso 1 1 calc R
C33 C 0.10308(16) 0.03503(16) 0.26571(10) 0.0390(5) Uani 1 1 d .
H33 H 0.1429 -0.0242 0.2556 0.047 Uiso 1 1 calc R

loop_
_atom_site_aniso_label
_atom_site_aniso_U_11
_atom_site_aniso_U_22
_atom_site_aniso_U_33
_atom_site_aniso_U_23
_atom_site_aniso_U_13
_atom_site_aniso_U_12
O1 0.0356(7) 0.0183(7) 0.0326(7) 0.0005(5) -0.0028(6) -0.0008(5)
O2 0.0550(9) 0.0192(6) 0.0302(7) -0.0012(6) -0.0010(6) -0.0041(6)
O3 0.0301(7) 0.0206(6) 0.0286(7) -0.0027(6) 0.0005(5) -0.0030(5)
N1 0.0402(10) 0.0172(8) 0.0207(9) 0.0022(7) 0.0012(7) -0.0007(7)
N2 0.0458(10) 0.0193(9) 0.0232(9) 0.0004(7) -0.0017(7) -0.0016(8)
N3 0.0371(10) 0.0197(8) 0.0321(10) -0.0045(7) 0.0046(8) -0.0020(7)
N4 0.0514(11) 0.0201(9) 0.0315(10) -0.0060(8) 0.0094(8) -0.0037(8)
N5 0.0243(9) 0.0206(9) 0.0376(10) -0.0071(7) -0.0026(7) -0.0012(7)
N6 0.0255(9) 0.0229(8) 0.0399(10) -0.0054(7) -0.0060(7) -0.0017(7)
N7 0.0205(8) 0.0258(7) 0.0264(8) -0.0010(7) -0.0016(6) -0.0017(6)
C1 0.0273(10) 0.0327(10) 0.0239(10) 0.0029(8) -0.0005(8) -0.0066(9)
C2 0.0320(11) 0.0255(9) 0.0272(11) 0.0050(8) -0.0022(9) -0.0040(8)
C3 0.0210(10) 0.0220(9) 0.0259(11) 0.0013(8) -0.0044(8) -0.0010(7)
C4 0.0336(11) 0.0258(9) 0.0234(10) -0.0017(8) -0.0021(9) 0.0028(8)
C5 0.0358(11) 0.0397(11) 0.0332(11) 0.0012(9) -0.0040(9) -0.0053(9)
C6 0.0300(10) 0.0239(9) 0.0221(10) 0.0036(8) 0.0032(8) -0.0034(8)
C7 0.0332(11) 0.0316(10) 0.0271(11) 0.0055(8) 0.0072(9) -0.0005(9)
C8 0.0265(11) 0.0500(12) 0.0405(13) 0.0200(11) 0.0031(10) -0.0036(10)
C9 0.0355(13) 0.0603(13) 0.0334(12) 0.0153(11) -0.0079(10) -0.0205(11)
C10 0.0489(14) 0.0460(12) 0.0273(12) -0.0043(9) -0.0011(10) -0.0161(11)
C11 0.0346(12) 0.0362(11) 0.0291(11) -0.0067(9) 0.0014(9) -0.0013(9)
C12 0.0274(10) 0.0345(10) 0.0268(10) -0.0052(8) 0.0033(8) -0.0036(8)
C13 0.0263(10) 0.0264(9) 0.0362(11) -0.0005(8) 0.0016(9) 0.0006(8)
C14 0.0383(11) 0.0208(10) 0.0252(10) 0.0037(9) -0.0048(9) 0.0007(9)
C15 0.0498(13) 0.0235(9) 0.0270(11) -0.0004(8) 0.0044(9) 0.0017(9)
C16 0.0641(15) 0.0422(12) 0.0345(12) 0.0074(10) 0.0136(11) 0.0145(11)
C17 0.0477(13) 0.0269(10) 0.0229(11) -0.0036(8) -0.0003(9) -0.0014(10)
C18 0.0480(13) 0.0344(11) 0.0367(12) -0.0054(10) 0.0057(10) 0.0006(10)
C19 0.0528(14) 0.0442(12) 0.0403(13) -0.0038(11) 0.0102(10) -0.0089(11)
C20 0.0686(17) 0.0371(12) 0.0323(12) 0.0029(10) 0.0012(11) -0.0158(12)
C21 0.0651(16) 0.0346(11) 0.0414(13) 0.0108(10) -0.0082(12) -0.0016(11)
C22 0.0478(13) 0.0363(11) 0.0364(12) 0.0060(10) -0.0032(10) -0.0023(10)
C23 0.0276(10) 0.0307(10) 0.0232(10) 0.0017(8) -0.0032(8) -0.0027(8)
C24 0.0252(10) 0.0242(9) 0.0260(10) -0.0004(8) -0.0020(8) 0.0011(8)
C25 0.0260(11) 0.0198(9) 0.0231(10) 0.0012(8) 0.0037(8) 0.0000(8)
C26 0.0277(10) 0.0247(9) 0.0331(11) 0.0015(8) -0.0028(8) 0.0002(8)
C27 0.0367(12) 0.0453(12) 0.0337(12) -0.0004(9) -0.0076(9) -0.0005(10)
C28 0.0204(10) 0.0347(10) 0.0334(11) -0.0022(9) -0.0034(8) -0.0066(9)
C29 0.0227(10) 0.0444(12) 0.0446(13) -0.0075(10) -0.0044(9) -0.0048(9)
C30 0.0246(12) 0.0653(15) 0.0588(16) -0.0252(14) -0.0008(11) -0.0068(11)
C31 0.0399(14) 0.102(2) 0.0342(14) -0.0157(15) 0.0046(10) -0.0272(14)
C32 0.0494(14) 0.0737(16) 0.0365(14) 0.0062(12) -0.0007(11) -0.0209(13)
C33 0.0347(12) 0.0473(12) 0.0350(13) 0.0047(10) -0.0012(9) -0.0083(10)

loop_
_atom_type_symbol
_atom_type_description
_atom_type_scat_dispersion_real
_atom_type_scat_dispersion_imag
_atom_type_scat_source
C C 0.0033 0.0016 'International Tables Vol C Tables 4.2.6.8 and 6.1.1.4'
H H 0.0000 0.0000 'International Tables Vol C Tables 4.2.6.8 and 6.1.1.4'
N N 0.0061 0.0033 'International Tables Vol C Tables 4.2.6.8 and 6.1.1.4'
O O 0.0106 0.0060 'International Tables Vol C Tables 4.2.6.8 and 6.1.1.4'

loop_
_geom_angle_atom_site_label_1
_geom_angle_atom_site_label_2
_geom_angle_atom_site_label_3
_geom_angle
C3 N1 C2 124.29(14)
C3 N2 C4 122.88(14)
C14 N3 C13 123.83(15)
C14 N4 C15 122.63(16)
C25 N5 C24 122.86(15)
C25 N6 C26 122.58(14)
C1 N7 C12 113.00(13)
C1 N7 C23 114.16(13)
C12 N7 C23 113.51(13)
N7 C1 C2 111.01(14)
N1 C2 C1 108.52(13)
O1 C3 N1 122.29(16)
O1 C3 N2 122.27(16)
N1 C3 N2 115.44(14)
N2 C4 C6 113.37(14)
N2 C4 C5 109.21(14)
C6 C4 C5 110.74(14)
C7 C6 C11 118.23(17)
C7 C6 C4 122.61(15)
C11 C6 C4 119.01(16)
C6 C7 C8 121.19(18)
C9 C8 C7 119.76(19)
C8 C9 C10 120.03(19)
C9 C10 C11 119.83(19)
C10 C11 C6 120.95(19)
N7 C12 C13 112.53(14)
N3 C13 C12 113.06(15)
O2 C14 N3 123.18(17)
O2 C14 N4 121.43(17)
N3 C14 N4 115.38(16)
N4 C15 C16 110.61(15)
N4 C15 C17 109.42(14)
C16 C15 C17 114.82(17)
C22 C17 C18 117.73(18)
C22 C17 C15 120.21(18)
C18 C17 C15 122.03(18)
C19 C18 C17 121.1(2)
C20 C19 C18 120.2(2)
C19 C20 C21 119.93(19)
C20 C21 C22 119.7(2)
C17 C22 C21 121.2(2)
N7 C23 C24 108.90(14)
N5 C24 C23 114.05(14)
O3 C25 N5 122.27(16)
O3 C25 N6 122.26(15)
N5 C25 N6 115.47(15)
N6 C26 C28 113.41(15)
N6 C26 C27 107.87(14)
C28 C26 C27 109.42(15)
C33 C28 C29 118.57(18)
C33 C28 C26 121.63(17)
C29 C28 C26 119.72(17)
C28 C29 C30 120.2(2)
C31 C30 C29 119.8(2)
C32 C31 C30 120.4(2)
C31 C32 C33 119.7(2)
C32 C33 C28 121.3(2)

loop_
_geom_bond_atom_site_label_1
_geom_bond_atom_site_label_2
_geom_bond_distance
O1 C3 1.2450(19)
O2 C14 1.243(2)
O3 C25 1.2469(19)
N1 C3 1.343(2)
N1 C2 1.439(2)
N2 C3 1.348(2)
N2 C4 1.457(2)
N3 C14 1.349(2)
N3 C13 1.457(2)
N4 C14 1.355(2)
N4 C15 1.462(2)
N5 C25 1.341(2)
N5 C24 1.451(2)
N6 C25 1.352(2)
N6 C26 1.455(2)
N7 C1 1.459(2)
N7 C12 1.465(2)
N7 C23 1.466(2)
C1 C2 1.520(2)
C4 C6 1.515(2)
C4 C5 1.524(2)
C6 C7 1.379(2)
C6 C11 1.389(2)
C7 C8 1.388(3)
C8 C9 1.374(3)
C9 C10 1.379(3)
C10 C11 1.384(3)
C12 C13 1.520(2)
C15 C16 1.519(3)
C15 C17 1.523(2)
C17 C22 1.386(3)
C17 C18 1.387(3)
C18 C19 1.386(3)
C19 C20 1.367(3)
C20 C21 1.378(3)
C21 C22 1.390(3)
C23 C24 1.516(2)
C26 C28 1.514(3)
C26 C27 1.528(2)
C28 C33 1.385(3)
C28 C29 1.392(3)
C29 C30 1.393(3)
C30 C31 1.379(3)
C31 C32 1.375(3)
C32 C33 1.379(3)

loop_
_cod_related_entry_id
_cod_related_entry_database
_cod_related_entry_code
1 ChemSpider 21198268
